data_4332828
loop_
_publ_author_name
'Kumar, Muthiah Senthil'
'Upreti, Shailesh'
'Elias, Anil J.'

_publ_section_title
;
 Synthesis and Characterization of Novel Fluorophosphazene-Derived
 Cobaltacyclopentadienyl Metallacycles:&#x00A0; Reagents for Assembly of
 Aryl-Bridged Fluorophosphazenes
;
_journal_issue 19
_journal_name_full 'Inorganic Chemistry'
_journal_page_first 7835
_journal_page_last 7842
_journal_paper_doi 10.1021/ic0609204
_journal_volume 45
_journal_year 2006
_chemical_formula_moiety 'C41 H32 Co F10 N6 O2 P7'
_chemical_formula_sum 'C41 H32 Co F10 N6 O2 P7'
_chemical_formula_weight 1106.45
_chemical_name_systematic
; 
 ? 
;
_space_group_IT_number 2
_symmetry_cell_setting triclinic
_symmetry_space_group_name_Hall '-P 1'
_symmetry_space_group_name_H-M 'P -1'
_atom_sites_solution_hydrogens geom
_atom_sites_solution_primary direct
_atom_sites_solution_secondary difmap
_audit_creation_method SHELXL-97
_cell_angle_alpha 82.733(5)
_cell_angle_beta 76.226(4)
_cell_angle_gamma 72.190(5)
_cell_formula_units_Z 2
_cell_length_a 10.563(3)
_cell_length_b 11.418(3)
_cell_length_c 20.883(5)
_cell_measurement_reflns_used 3647
_cell_measurement_temperature 298(2)
_cell_measurement_theta_max 20.51
_cell_measurement_theta_min 2.35
_cell_volume 2325.1(11)
_computing_cell_refinement 'Bruker SMART'
_computing_data_collection 'Bruker SMART'
_computing_data_reduction 'Bruker SAINT'
_computing_molecular_graphics 'Bruker SHELXTL'
_computing_publication_material 'Bruker SHELXTL'
_computing_structure_refinement 'SHELXL-97 (Sheldrick, 1997)'
_computing_structure_solution 'SHELXS-97 (Sheldrick, 1990)'
_diffrn_ambient_temperature 298(2)
_diffrn_measured_fraction_theta_full 0.992
_diffrn_measured_fraction_theta_max 0.992
_diffrn_measurement_device_type 'CCD area detector'
_diffrn_measurement_method 'phi and omega scans'
_diffrn_radiation_monochromator graphite
_diffrn_radiation_source 'fine-focus sealed tube'
_diffrn_radiation_type MoK\a
_diffrn_radiation_wavelength 0.71073
_diffrn_reflns_av_R_equivalents 0.0530
_diffrn_reflns_av_sigmaI/netI 0.0673
_diffrn_reflns_limit_h_max 12
_diffrn_reflns_limit_h_min -12
_diffrn_reflns_limit_k_max 13
_diffrn_reflns_limit_k_min -13
_diffrn_reflns_limit_l_max 24
_diffrn_reflns_limit_l_min -24
_diffrn_reflns_number 22500
_diffrn_reflns_theta_full 25.11
_diffrn_reflns_theta_max 25.11
_diffrn_reflns_theta_min 1.88
_exptl_absorpt_coefficient_mu 0.694
_exptl_absorpt_correction_T_max 0.942
_exptl_absorpt_correction_T_min 0.839
_exptl_absorpt_correction_type multi-scan
_exptl_absorpt_process_details '(SADABS; Bruker, 2000)'
_exptl_crystal_colour Red
_exptl_crystal_density_diffrn 1.580
_exptl_crystal_density_method 'not measured'
_exptl_crystal_description block
_exptl_crystal_F_000 1116
_exptl_crystal_size_max 0.372
_exptl_crystal_size_mid 0.207
_exptl_crystal_size_min 0.089
_refine_diff_density_max 0.578
_refine_diff_density_min -0.940
_refine_diff_density_rms 0.215
_refine_ls_extinction_method none
_refine_ls_goodness_of_fit_ref 1.182
_refine_ls_hydrogen_treatment constr
_refine_ls_matrix_type full
_refine_ls_number_parameters 605
_refine_ls_number_reflns 8237
_refine_ls_number_restraints 0
_refine_ls_restrained_S_all 1.182
_refine_ls_R_factor_all 0.1098
_refine_ls_R_factor_gt 0.0848
_refine_ls_shift/su_max 0.021
_refine_ls_shift/su_mean 0.009
_refine_ls_structure_factor_coef Fsqd
_refine_ls_weighting_details 'calc w=1/[\s^2^(Fo^2^)+(0.1012P)^2^+0.7956P] where P=(Fo^2^+2Fc^2^)/3'
_refine_ls_weighting_scheme calc
_refine_ls_wR_factor_gt 0.1925
_refine_ls_wR_factor_ref 0.2177
_reflns_number_gt 6803
_reflns_number_total 8237
_reflns_threshold_expression >2sigma(I)
_cod_data_source_file ic0609204sup1.cif
_cod_data_source_block 1
_cod_depositor_comments
;
The following automatic conversions were performed:

'_symmetry_cell_setting' value 'Triclinic' changed to 'triclinic'
according to /home/saulius/struct/CIF-dictionaries/cif_core.dic
dictionary named 'cif_core.dic' version 2.4.2 from 2011-04-26.

Automatic conversion script
Id: cif_fix_values 1891 2012-01-12 08:04:46Z andrius 
;
_cod_original_sg_symbol_H-M P-1
_cod_database_code 4332828

loop_
_symmetry_equiv_pos_as_xyz
'x, y, z'
'-x, -y, -z'

loop_
_atom_site_label
_atom_site_type_symbol
_atom_site_fract_x
_atom_site_fract_y
_atom_site_fract_z
_atom_site_U_iso_or_equiv
_atom_site_adp_type
_atom_site_occupancy
_atom_site_symmetry_multiplicity
_atom_site_calc_flag
_atom_site_refinement_flags
Co1 Co 0.36804(7) 0.19817(6) 0.30017(3) 0.0267(2) Uani 1 1 d .
P1 P 0.59225(15) 0.16152(13) 0.27120(7) 0.0286(3) Uani 1 1 d .
P2 P 0.34678(15) 0.44992(13) 0.37751(7) 0.0306(4) Uani 1 1 d .
P3 P 0.2445(2) 0.68989(17) 0.41326(10) 0.0541(5) Uani 1 1 d .
P4 P 0.51365(19) 0.58454(19) 0.39135(9) 0.0519(5) Uani 1 1 d .
P5 P 0.35525(16) 0.16315(13) 0.14640(7) 0.0332(4) Uani 1 1 d .
P6 P 0.1701(2) 0.14626(18) 0.07757(10) 0.0585(6) Uani 1 1 d .
P7 P 0.3954(2) 0.20721(17) 0.01177(9) 0.0561(5) Uani 1 1 d .
F1 F 0.3293(4) 0.3578(3) 0.43805(16) 0.0469(9) Uani 1 1 d .
F2 F 0.1722(5) 0.7996(4) 0.3727(3) 0.0970(17) Uani 1 1 d .
F3 F 0.1566(5) 0.7272(5) 0.4812(2) 0.0900(16) Uani 1 1 d .
F4 F 0.6197(5) 0.6248(5) 0.3381(2) 0.0912(17) Uani 1 1 d .
F5 F 0.5939(5) 0.5545(5) 0.4462(2) 0.0830(15) Uani 1 1 d .
F6 F 0.4426(4) 0.0352(3) 0.16804(17) 0.0452(9) Uani 1 1 d .
F7 F 0.0230(5) 0.2281(5) 0.0839(3) 0.0945(17) Uani 1 1 d .
F8 F 0.1442(6) 0.0253(4) 0.0696(3) 0.0894(16) Uani 1 1 d .
F9 F 0.4016(6) 0.3280(4) -0.0270(2) 0.0839(15) Uani 1 1 d .
F10 F 0.5072(6) 0.1232(4) -0.0366(2) 0.0870(16) Uani 1 1 d .
O1 O 0.0439(5) 0.3733(5) 0.4101(3) 0.0627(14) Uani 1 1 d .
O2 O -0.0052(6) 0.3460(6) 0.3164(3) 0.0866(19) Uani 1 1 d .
N1 N 0.2238(5) 0.5692(5) 0.3965(3) 0.0434(13) Uani 1 1 d .
N2 N 0.3897(6) 0.6996(5) 0.4094(3) 0.0605(17) Uani 1 1 d .
N3 N 0.4926(5) 0.4669(5) 0.3723(2) 0.0410(12) Uani 1 1 d .
N4 N 0.2151(5) 0.1410(5) 0.1432(3) 0.0447(13) Uani 1 1 d .
N5 N 0.2579(8) 0.1850(6) 0.0119(3) 0.0696(19) Uani 1 1 d .
N6 N 0.4405(6) 0.2015(5) 0.0776(2) 0.0433(13) Uani 1 1 d .
C1 C -0.0634(8) 0.4893(9) 0.4162(5) 0.089(3) Uani 1 1 d .
H1A H -0.1415 0.4801 0.4038 0.134 Uiso 1 1 calc R
H1B H -0.0319 0.5521 0.3878 0.134 Uiso 1 1 calc R
H1C H -0.0878 0.5124 0.4611 0.134 Uiso 1 1 calc R
C2 C 0.0619(7) 0.3116(7) 0.3574(4) 0.0540(19) Uani 1 1 d .
C3 C 0.1755(6) 0.1999(6) 0.3543(3) 0.0415(15) Uani 1 1 d .
C4 C 0.2701(6) 0.1539(6) 0.3968(3) 0.0385(14) Uani 1 1 d .
H4 H 0.2678 0.1913 0.4369 0.046 Uiso 1 1 calc R
C5 C 0.3643(7) 0.0487(6) 0.3721(3) 0.0447(16) Uani 1 1 d .
H5 H 0.4414 -0.0006 0.3914 0.054 Uiso 1 1 calc R
C6 C 0.3327(8) 0.0228(6) 0.3143(3) 0.0489(17) Uani 1 1 d .
H6 H 0.3820 -0.0480 0.2873 0.059 Uiso 1 1 calc R
C7 C 0.2159(7) 0.1149(6) 0.3038(3) 0.0476(17) Uani 1 1 d .
H7 H 0.1684 0.1192 0.2682 0.057 Uiso 1 1 calc R
C8 C 0.3386(5) 0.3763(5) 0.3093(3) 0.0276(12) Uani 1 1 d .
C9 C 0.3037(5) 0.4472(5) 0.2564(3) 0.0280(12) Uani 1 1 d .
C10 C 0.3004(5) 0.3808(5) 0.2013(3) 0.0295(12) Uani 1 1 d .
C11 C 0.3419(6) 0.2567(5) 0.2108(3) 0.0289(12) Uani 1 1 d .
C12 C 0.2744(6) 0.5837(5) 0.2460(3) 0.0340(13) Uani 1 1 d .
C13 C 0.1441(7) 0.6577(6) 0.2428(3) 0.0466(16) Uani 1 1 d .
H13 H 0.0714 0.6240 0.2524 0.056 Uiso 1 1 calc R
C14 C 0.1236(10) 0.7824(7) 0.2250(4) 0.071(3) Uani 1 1 d .
H14 H 0.0367 0.8319 0.2223 0.086 Uiso 1 1 calc R
C15 C 0.2296(12) 0.8338(7) 0.2112(4) 0.080(3) Uani 1 1 d .
H15 H 0.2143 0.9175 0.1995 0.096 Uiso 1 1 calc R
C16 C 0.3571(10) 0.7615(7) 0.2149(4) 0.067(2) Uani 1 1 d .
H16 H 0.4294 0.7956 0.2051 0.081 Uiso 1 1 calc R
C17 C 0.3793(7) 0.6368(5) 0.2333(3) 0.0390(14) Uani 1 1 d .
H17 H 0.4661 0.5885 0.2371 0.047 Uiso 1 1 calc R
C18 C 0.2510(6) 0.4518(5) 0.1426(3) 0.0292(12) Uani 1 1 d .
C19 C 0.1307(6) 0.4476(6) 0.1285(3) 0.0388(14) Uani 1 1 d .
H19 H 0.0821 0.3971 0.1547 0.047 Uiso 1 1 calc R
C20 C 0.0825(7) 0.5174(7) 0.0761(3) 0.0498(17) Uani 1 1 d .
H20 H 0.0012 0.5144 0.0674 0.060 Uiso 1 1 calc R
C21 C 0.1532(8) 0.5907(7) 0.0368(3) 0.056(2) Uani 1 1 d .
H21 H 0.1208 0.6366 0.0010 0.067 Uiso 1 1 calc R
C22 C 0.2713(8) 0.5974(6) 0.0498(3) 0.0523(18) Uani 1 1 d .
H22 H 0.3181 0.6493 0.0235 0.063 Uiso 1 1 calc R
C23 C 0.3214(6) 0.5273(5) 0.1018(3) 0.0382(14) Uani 1 1 d .
H23 H 0.4033 0.5306 0.1097 0.046 Uiso 1 1 calc R
C24 C 0.6573(5) 0.2876(5) 0.2264(3) 0.0298(12) Uani 1 1 d .
C25 C 0.6280(6) 0.3326(5) 0.1648(3) 0.0360(14) Uani 1 1 d .
H25 H 0.5781 0.2974 0.1459 0.043 Uiso 1 1 calc R
C26 C 0.6728(6) 0.4288(6) 0.1324(3) 0.0458(16) Uani 1 1 d .
H26 H 0.6532 0.4585 0.0912 0.055 Uiso 1 1 calc R
C27 C 0.7465(6) 0.4823(6) 0.1596(3) 0.0459(16) Uani 1 1 d .
H27 H 0.7759 0.5481 0.1371 0.055 Uiso 1 1 calc R
C28 C 0.7766(7) 0.4378(6) 0.2204(3) 0.0481(17) Uani 1 1 d .
H28 H 0.8268 0.4734 0.2389 0.058 Uiso 1 1 calc R
C29 C 0.7323(6) 0.3407(5) 0.2537(3) 0.0366(14) Uani 1 1 d .
H29 H 0.7529 0.3107 0.2946 0.044 Uiso 1 1 calc R
C30 C 0.6835(6) 0.1156(5) 0.3396(3) 0.0332(13) Uani 1 1 d .
C31 C 0.6180(7) 0.1402(6) 0.4038(3) 0.0422(15) Uani 1 1 d .
H31 H 0.5252 0.1799 0.4136 0.051 Uiso 1 1 calc R
C32 C 0.6892(9) 0.1062(8) 0.4535(4) 0.067(2) Uani 1 1 d .
H32 H 0.6440 0.1228 0.4969 0.080 Uiso 1 1 calc R
C33 C 0.8253(9) 0.0486(8) 0.4399(4) 0.072(2) Uani 1 1 d .
H33 H 0.8729 0.0249 0.4738 0.086 Uiso 1 1 calc R
C34 C 0.8915(9) 0.0258(7) 0.3756(5) 0.071(2) Uani 1 1 d .
H34 H 0.9846 -0.0129 0.3661 0.085 Uiso 1 1 calc R
C35 C 0.8221(7) 0.0593(6) 0.3253(4) 0.0551(19) Uani 1 1 d .
H35 H 0.8680 0.0444 0.2819 0.066 Uiso 1 1 calc R
C36 C 0.6805(6) 0.0285(5) 0.2201(3) 0.0373(14) Uani 1 1 d .
C37 C 0.6736(7) -0.0851(6) 0.2468(3) 0.0501(17) Uani 1 1 d .
H37 H 0.6240 -0.0933 0.2895 0.060 Uiso 1 1 calc R
C38 C 0.7404(8) -0.1888(6) 0.2107(4) 0.065(2) Uani 1 1 d .
H38 H 0.7344 -0.2660 0.2292 0.077 Uiso 1 1 calc R
C39 C 0.8143(8) -0.1784(7) 0.1485(4) 0.071(2) Uani 1 1 d .
H39 H 0.8596 -0.2480 0.1245 0.085 Uiso 1 1 calc R
C40 C 0.8217(9) -0.0642(8) 0.1213(4) 0.070(2) Uani 1 1 d .
H40 H 0.8714 -0.0564 0.0785 0.084 Uiso 1 1 calc R
C41 C 0.7561(7) 0.0386(6) 0.1566(3) 0.0516(17) Uani 1 1 d .
H41 H 0.7624 0.1155 0.1379 0.062 Uiso 1 1 calc R

loop_
_atom_site_aniso_label
_atom_site_aniso_U_11
_atom_site_aniso_U_22
_atom_site_aniso_U_33
_atom_site_aniso_U_23
_atom_site_aniso_U_13
_atom_site_aniso_U_12
Co1 0.0345(4) 0.0249(4) 0.0242(4) 0.0035(3) -0.0092(3) -0.0130(3)
P1 0.0359(8) 0.0251(7) 0.0252(7) -0.0004(6) -0.0095(6) -0.0074(6)
P2 0.0330(8) 0.0303(8) 0.0282(8) -0.0072(6) -0.0076(6) -0.0057(6)
P3 0.0591(12) 0.0491(10) 0.0594(12) -0.0208(9) -0.0074(9) -0.0042(9)
P4 0.0683(11) 0.0696(13) 0.0473(11) -0.0228(9) -0.0049(8) -0.0268(10)
P5 0.0589(9) 0.0465(8) 0.0314(8) -0.0004(6) -0.0179(7) -0.0147(7)
P6 0.0806(14) 0.0545(12) 0.0606(13) -0.0008(9) -0.0458(11) -0.0161(11)
P7 0.0981(16) 0.0408(10) 0.0332(10) -0.0014(8) -0.0165(10) -0.0139(10)
F1 0.071(2) 0.043(2) 0.0293(18) -0.0033(15) -0.0131(17) -0.0183(19)
F2 0.102(4) 0.042(3) 0.135(5) -0.010(3) -0.044(3) 0.013(3)
F3 0.082(3) 0.090(4) 0.090(4) -0.064(3) 0.023(3) -0.022(3)
F4 0.090(4) 0.114(4) 0.085(3) -0.033(3) 0.019(3) -0.069(3)
F5 0.065(3) 0.131(4) 0.073(3) -0.041(3) -0.027(2) -0.034(3)
F6 0.066(2) 0.0577(18) 0.049(2) -0.0017(15) -0.0303(19) -0.0097(17)
F7 0.082(3) 0.108(4) 0.111(4) 0.005(3) -0.066(3) -0.022(3)
F8 0.136(4) 0.079(3) 0.098(4) -0.004(3) -0.065(3) -0.066(3)
F9 0.142(5) 0.058(3) 0.052(3) 0.022(2) -0.025(3) -0.037(3)
F10 0.135(4) 0.072(3) 0.044(3) -0.021(2) -0.001(3) -0.023(3)
O1 0.038(3) 0.083(4) 0.053(3) -0.008(3) -0.002(2) -0.001(3)
O2 0.059(3) 0.105(5) 0.096(5) -0.003(4) -0.048(3) -0.001(3)
N1 0.036(3) 0.039(3) 0.051(3) -0.018(3) -0.005(2) -0.001(2)
N2 0.066(4) 0.053(4) 0.071(4) -0.027(3) -0.010(3) -0.022(3)
N3 0.039(3) 0.044(3) 0.040(3) -0.014(2) -0.009(2) -0.007(2)
N4 0.054(3) 0.040(3) 0.050(3) 0.001(2) -0.022(3) -0.021(3)
N5 0.111(6) 0.076(5) 0.044(4) 0.000(3) -0.046(4) -0.036(4)
N6 0.060(3) 0.039(3) 0.034(3) -0.006(2) -0.010(2) -0.018(3)
C1 0.042(5) 0.099(7) 0.106(8) -0.015(6) -0.005(5) 0.004(5)
C2 0.032(4) 0.081(5) 0.049(4) 0.014(4) -0.008(3) -0.024(4)
C3 0.037(4) 0.056(4) 0.035(3) 0.009(3) 0.001(3) -0.031(3)
C4 0.051(4) 0.046(4) 0.024(3) 0.005(3) -0.006(3) -0.026(3)
C5 0.059(4) 0.039(4) 0.039(4) 0.018(3) -0.014(3) -0.023(3)
C6 0.072(5) 0.035(4) 0.042(4) 0.004(3) 0.002(3) -0.031(4)
C7 0.062(5) 0.053(4) 0.047(4) 0.008(3) -0.014(3) -0.048(4)
C8 0.033(3) 0.027(3) 0.024(3) -0.005(2) -0.008(2) -0.009(2)
C9 0.031(3) 0.021(3) 0.031(3) -0.004(2) -0.007(2) -0.004(2)
C10 0.032(3) 0.030(3) 0.029(3) -0.003(2) -0.011(2) -0.009(2)
C11 0.038(3) 0.027(3) 0.025(3) 0.001(2) -0.012(2) -0.012(2)
C12 0.044(3) 0.033(3) 0.032(3) -0.005(2) -0.016(3) -0.013(3)
C13 0.048(4) 0.036(4) 0.055(4) -0.007(3) -0.022(3) -0.001(3)
C14 0.098(6) 0.038(4) 0.078(6) -0.010(4) -0.059(5) 0.013(4)
C15 0.143(9) 0.024(4) 0.090(6) 0.005(4) -0.064(6) -0.024(5)
C16 0.111(7) 0.045(4) 0.065(5) -0.001(4) -0.028(5) -0.044(5)
C17 0.052(4) 0.034(3) 0.037(3) -0.011(3) -0.011(3) -0.017(3)
C18 0.036(3) 0.024(3) 0.025(3) -0.003(2) -0.007(2) -0.004(2)
C19 0.042(4) 0.042(4) 0.033(3) -0.003(3) -0.013(3) -0.009(3)
C20 0.037(4) 0.065(5) 0.043(4) -0.008(3) -0.013(3) -0.003(3)
C21 0.064(5) 0.061(5) 0.030(4) 0.006(3) -0.017(3) 0.004(4)
C22 0.065(5) 0.051(4) 0.036(4) 0.010(3) -0.009(3) -0.014(4)
C23 0.043(4) 0.038(3) 0.036(3) 0.004(3) -0.014(3) -0.013(3)
C24 0.030(3) 0.026(3) 0.027(3) -0.002(2) 0.002(2) -0.006(2)
C25 0.041(3) 0.036(3) 0.033(3) 0.002(3) -0.007(3) -0.015(3)
C26 0.041(4) 0.045(4) 0.042(4) 0.005(3) 0.000(3) -0.008(3)
C27 0.039(4) 0.041(4) 0.055(4) 0.000(3) 0.005(3) -0.019(3)
C28 0.047(4) 0.044(4) 0.058(4) -0.013(3) -0.007(3) -0.018(3)
C29 0.031(3) 0.038(3) 0.041(3) -0.006(3) -0.003(3) -0.012(3)
C30 0.039(3) 0.027(3) 0.036(3) -0.003(2) -0.015(3) -0.007(3)
C31 0.050(4) 0.043(4) 0.035(3) -0.005(3) -0.012(3) -0.013(3)
C32 0.083(6) 0.080(6) 0.040(4) -0.013(4) -0.025(4) -0.015(5)
C33 0.083(6) 0.072(6) 0.070(6) 0.000(4) -0.055(5) -0.007(5)
C34 0.064(5) 0.061(5) 0.084(6) -0.004(4) -0.041(5) 0.006(4)
C35 0.059(5) 0.051(4) 0.054(4) -0.008(3) -0.030(4) 0.002(4)
C36 0.045(4) 0.032(3) 0.036(3) -0.005(3) -0.017(3) -0.004(3)
C37 0.059(4) 0.034(4) 0.050(4) -0.001(3) -0.005(3) -0.008(3)
C38 0.074(5) 0.033(4) 0.083(6) -0.014(4) -0.009(5) -0.012(4)
C39 0.070(5) 0.053(5) 0.083(6) -0.040(5) -0.004(5) -0.003(4)
C40 0.085(6) 0.069(6) 0.055(5) -0.027(4) 0.002(4) -0.026(5)
C41 0.064(5) 0.044(4) 0.046(4) -0.011(3) -0.006(3) -0.015(3)

loop_
_atom_type_symbol
_atom_type_description
_atom_type_scat_dispersion_real
_atom_type_scat_dispersion_imag
_atom_type_scat_source
C C 0.0033 0.0016 'International Tables Vol C Tables 4.2.6.8 and 6.1.1.4'
H H 0.0000 0.0000 'International Tables Vol C Tables 4.2.6.8 and 6.1.1.4'
N N 0.0061 0.0033 'International Tables Vol C Tables 4.2.6.8 and 6.1.1.4'
F F 0.0171 0.0103 'International Tables Vol C Tables 4.2.6.8 and 6.1.1.4'
P P 0.1023 0.0942 'International Tables Vol C Tables 4.2.6.8 and 6.1.1.4'
Co Co 0.3494 0.9721 'International Tables Vol C Tables 4.2.6.8 and 6.1.1.4'
O O 0.0106 0.0060 'International Tables Vol C Tables 4.2.6.8 and 6.1.1.4'

loop_
_geom_angle_atom_site_label_1
_geom_angle_atom_site_label_2
_geom_angle_atom_site_label_3
_geom_angle
C11 Co1 C8 82.4(2)
C11 Co1 C3 104.7(2)
C8 Co1 C3 93.7(2)
C11 Co1 C7 85.0(2)
C8 Co1 C7 125.5(3)
C3 Co1 C7 40.0(3)
C11 Co1 C4 144.6(2)
C8 Co1 C4 98.3(2)
C3 Co1 C4 39.9(2)
C7 Co1 C4 65.8(2)
C11 Co1 C6 104.6(2)
C8 Co1 C6 159.8(3)
C3 Co1 C6 66.3(3)
C7 Co1 C6 38.8(3)
C4 Co1 C6 64.9(2)
C11 Co1 C5 143.5(2)
C8 Co1 C5 131.5(2)
C3 Co1 C5 65.6(3)
C7 Co1 C5 65.0(3)
C4 Co1 C5 37.7(2)
C6 Co1 C5 38.9(3)
C11 Co1 P1 93.30(17)
C8 Co1 P1 92.65(16)
C3 Co1 P1 161.53(18)
C7 Co1 P1 140.9(2)
C4 Co1 P1 121.86(18)
C6 Co1 P1 105.7(2)
C5 Co1 P1 97.48(19)
C24 P1 C36 104.6(3)
C24 P1 C30 103.2(3)
C36 P1 C30 99.4(3)
C24 P1 Co1 117.11(18)
C36 P1 Co1 114.7(2)
C30 P1 Co1 115.6(2)
F1 P2 N1 104.0(3)
F1 P2 N3 104.5(2)
N1 P2 N3 114.6(3)
F1 P2 C8 105.4(2)
N1 P2 C8 114.3(3)
N3 P2 C8 112.7(3)
F2 P3 F3 97.5(3)
F2 P3 N1 110.4(3)
F3 P3 N1 109.2(3)
F2 P3 N2 107.7(3)
F3 P3 N2 108.9(3)
N1 P3 N2 120.6(3)
F4 P4 F5 97.0(3)
F4 P4 N3 110.0(3)
F5 P4 N3 110.5(3)
F4 P4 N2 108.1(3)
F5 P4 N2 108.6(3)
N3 P4 N2 120.1(3)
F6 P5 N6 105.7(3)
F6 P5 N4 104.4(2)
N6 P5 N4 115.2(3)
F6 P5 C11 103.2(2)
N6 P5 C11 112.9(3)
N4 P5 C11 113.9(3)
F8 P6 F7 97.3(3)
F8 P6 N4 110.4(3)
F7 P6 N4 109.2(3)
F8 P6 N5 109.2(3)
F7 P6 N5 108.9(4)
N4 P6 N5 119.5(3)
F9 P7 F10 96.7(3)
F9 P7 N6 109.9(3)
F10 P7 N6 110.2(3)
F9 P7 N5 108.8(3)
F10 P7 N5 108.8(3)
N6 P7 N5 120.0(3)
C2 O1 C1 116.5(6)
P3 N1 P2 122.4(3)
P3 N2 P4 118.8(4)
P4 N3 P2 123.1(3)
P6 N4 P5 122.6(4)
P7 N5 P6 120.2(4)
P7 N6 P5 122.2(4)
O1 C1 H1A 109.5
O1 C1 H1B 109.5
H1A C1 H1B 109.5
O1 C1 H1C 109.5
H1A C1 H1C 109.5
H1B C1 H1C 109.5
O2 C2 O1 123.6(8)
O2 C2 C3 124.1(8)
O1 C2 C3 112.3(6)
C7 C3 C4 106.1(6)
C7 C3 C2 124.3(6)
C4 C3 C2 129.6(6)
C7 C3 Co1 70.5(3)
C4 C3 Co1 71.5(3)
C2 C3 Co1 121.2(4)
C5 C4 C3 108.7(6)
C5 C4 Co1 71.8(3)
C3 C4 Co1 68.6(3)
C5 C4 H4 125.7
C3 C4 H4 125.7
Co1 C4 H4 125.7
C4 C5 C6 109.1(6)
C4 C5 Co1 70.5(3)
C6 C5 Co1 70.2(3)
C4 C5 H5 125.4
C6 C5 H5 125.4
Co1 C5 H5 125.4
C7 C6 C5 107.3(6)
C7 C6 Co1 69.3(3)
C5 C6 Co1 70.9(3)
C7 C6 H6 126.3
C5 C6 H6 126.3
Co1 C6 H6 126.3
C6 C7 C3 108.8(6)
C6 C7 Co1 71.9(4)
C3 C7 Co1 69.5(3)
C6 C7 H7 125.6
C3 C7 H7 125.6
Co1 C7 H7 125.6
C9 C8 P2 118.0(4)
C9 C8 Co1 113.1(4)
P2 C8 Co1 128.8(3)
C8 C9 C10 115.4(5)
C8 C9 C12 127.7(5)
C10 C9 C12 116.8(5)
C11 C10 C9 114.1(5)
C11 C10 C18 126.4(5)
C9 C10 C18 119.5(5)
C10 C11 P5 119.7(4)
C10 C11 Co1 114.2(4)
P5 C11 Co1 126.0(3)
C17 C12 C13 119.0(6)
C17 C12 C9 119.9(5)
C13 C12 C9 120.7(5)
C14 C13 C12 119.3(7)
C14 C13 H13 120.4
C12 C13 H13 120.4
C15 C14 C13 121.1(7)
C15 C14 H14 119.4
C13 C14 H14 119.4
C16 C15 C14 119.6(7)
C16 C15 H15 120.2
C14 C15 H15 120.2
C15 C16 C17 120.1(8)
C15 C16 H16 120.0
C17 C16 H16 120.0
C12 C17 C16 120.9(7)
C12 C17 H17 119.6
C16 C17 H17 119.6
C19 C18 C23 117.9(5)
C19 C18 C10 121.0(5)
C23 C18 C10 121.1(5)
C20 C19 C18 120.7(6)
C20 C19 H19 119.6
C18 C19 H19 119.6
C21 C20 C19 120.2(6)
C21 C20 H20 119.9
C19 C20 H20 119.9
C20 C21 C22 120.3(6)
C20 C21 H21 119.8
C22 C21 H21 119.8
C21 C22 C23 120.1(7)
C21 C22 H22 120.0
C23 C22 H22 120.0
C22 C23 C18 120.6(6)
C22 C23 H23 119.7
C18 C23 H23 119.7
C29 C24 C25 119.3(5)
C29 C24 P1 121.0(4)
C25 C24 P1 119.7(4)
C26 C25 C24 119.7(6)
C26 C25 H25 120.1
C24 C25 H25 120.1
C25 C26 C27 121.1(6)
C25 C26 H26 119.5
C27 C26 H26 119.5
C26 C27 C28 119.6(6)
C26 C27 H27 120.2
C28 C27 H27 120.2
C27 C28 C29 120.0(6)
C27 C28 H28 120.0
C29 C28 H28 120.0
C28 C29 C24 120.3(6)
C28 C29 H29 119.9
C24 C29 H29 119.9
C31 C30 C35 119.4(6)
C31 C30 P1 121.6(5)
C35 C30 P1 118.9(5)
C32 C31 C30 120.2(6)
C32 C31 H31 119.9
C30 C31 H31 119.9
C33 C32 C31 120.6(7)
C33 C32 H32 119.7
C31 C32 H32 119.7
C32 C33 C34 119.3(7)
C32 C33 H33 120.3
C34 C33 H33 120.3
C35 C34 C33 120.8(8)
C35 C34 H34 119.6
C33 C34 H34 119.6
C34 C35 C30 119.6(7)
C34 C35 H35 120.2
C30 C35 H35 120.2
C37 C36 C41 118.9(6)
C37 C36 P1 118.1(5)
C41 C36 P1 123.0(5)
C36 C37 C38 120.4(7)
C36 C37 H37 119.8
C38 C37 H37 119.8
C39 C38 C37 120.4(7)
C39 C38 H38 119.8
C37 C38 H38 119.8
C38 C39 C40 119.4(7)
C38 C39 H39 120.3
C40 C39 H39 120.3
C41 C40 C39 120.4(8)
C41 C40 H40 119.8
C39 C40 H40 119.8
C40 C41 C36 120.4(7)
C40 C41 H41 119.8
C36 C41 H41 119.8

loop_
_geom_bond_atom_site_label_1
_geom_bond_atom_site_label_2
_geom_bond_distance
Co1 C11 1.956(5)
Co1 C8 1.988(5)
Co1 C3 2.074(6)
Co1 C7 2.086(6)
Co1 C4 2.112(6)
Co1 C6 2.120(6)
Co1 C5 2.129(6)
Co1 P1 2.2193(17)
P1 C24 1.837(5)
P1 C36 1.840(6)
P1 C30 1.844(6)
P2 F1 1.553(4)
P2 N1 1.584(5)
P2 N3 1.588(5)
P2 C8 1.775(5)
P3 F2 1.524(5)
P3 F3 1.530(5)
P3 N1 1.553(5)
P3 N2 1.554(6)
P4 F4 1.515(5)
P4 F5 1.527(5)
P4 N3 1.540(5)
P4 N2 1.556(6)
P5 F6 1.548(3)
P5 N6 1.591(5)
P5 N4 1.594(5)
P5 C11 1.774(5)
P6 F8 1.523(4)
P6 F7 1.534(5)
P6 N4 1.542(5)
P6 N5 1.558(7)
P7 F9 1.519(4)
P7 F10 1.523(5)
P7 N6 1.546(5)
P7 N5 1.549(7)
O1 C2 1.326(9)
O1 C1 1.453(9)
O2 C2 1.193(8)
C1 H1A 0.9600
C1 H1B 0.9600
C1 H1C 0.9600
C2 C3 1.456(10)
C3 C7 1.422(9)
C3 C4 1.430(9)
C4 C5 1.371(9)
C4 H4 0.9800
C5 C6 1.414(9)
C5 H5 0.9800
C6 C7 1.397(10)
C6 H6 0.9800
C7 H7 0.9800
C8 C9 1.340(7)
C9 C10 1.467(7)
C9 C12 1.492(7)
C10 C11 1.353(7)
C10 C18 1.492(7)
C12 C17 1.375(8)
C12 C13 1.390(8)
C13 C14 1.389(10)
C13 H13 0.9300
C14 C15 1.373(12)
C14 H14 0.9300
C15 C16 1.362(12)
C15 H15 0.9300
C16 C17 1.390(9)
C16 H16 0.9300
C17 H17 0.9300
C18 C19 1.387(8)
C18 C23 1.389(8)
C19 C20 1.374(8)
C19 H19 0.9300
C20 C21 1.359(10)
C20 H20 0.9300
C21 C22 1.364(10)
C21 H21 0.9300
C22 C23 1.376(8)
C22 H22 0.9300
C23 H23 0.9300
C24 C29 1.384(8)
C24 C25 1.393(8)
C25 C26 1.365(8)
C25 H25 0.9300
C26 C27 1.376(9)
C26 H26 0.9300
C27 C28 1.378(9)
C27 H27 0.9300
C28 C29 1.379(8)
C28 H28 0.9300
C29 H29 0.9300
C30 C31 1.376(8)
C30 C35 1.382(9)
C31 C32 1.373(9)
C31 H31 0.9300
C32 C33 1.362(11)
C32 H32 0.9300
C33 C34 1.375(12)
C33 H33 0.9300
C34 C35 1.371(10)
C34 H34 0.9300
C35 H35 0.9300
C36 C37 1.362(9)
C36 C41 1.386(9)
C37 C38 1.390(9)
C37 H37 0.9300
C38 C39 1.359(11)
C38 H38 0.9300
C39 C40 1.372(11)
C39 H39 0.9300
C40 C41 1.371(10)
C40 H40 0.9300
C41 H41 0.9300

loop_
_geom_torsion_atom_site_label_1
_geom_torsion_atom_site_label_2
_geom_torsion_atom_site_label_3
_geom_torsion_atom_site_label_4
_geom_torsion
C11 Co1 P1 C24 52.0(3)
C8 Co1 P1 C24 -30.5(3)
C3 Co1 P1 C24 -140.5(6)
C7 Co1 P1 C24 138.0(4)
C4 Co1 P1 C24 -132.0(3)
C6 Co1 P1 C24 158.2(3)
C5 Co1 P1 C24 -163.0(3)
C11 Co1 P1 C36 -71.3(3)
C8 Co1 P1 C36 -153.8(3)
C3 Co1 P1 C36 96.3(6)
C7 Co1 P1 C36 14.8(4)
C4 Co1 P1 C36 104.8(3)
C6 Co1 P1 C36 35.0(3)
C5 Co1 P1 C36 73.8(3)
C11 Co1 P1 C30 173.9(3)
C8 Co1 P1 C30 91.4(2)
C3 Co1 P1 C30 -18.6(6)
C7 Co1 P1 C30 -100.0(4)
C4 Co1 P1 C30 -10.1(3)
C6 Co1 P1 C30 -79.9(3)
C5 Co1 P1 C30 -41.0(3)
F2 P3 N1 P2 129.0(4)
F3 P3 N1 P2 -124.9(4)
N2 P3 N1 P2 2.3(6)
F1 P2 N1 P3 109.5(4)
N3 P2 N1 P3 -3.9(5)
C8 P2 N1 P3 -136.1(4)
F2 P3 N2 P4 -130.5(4)
F3 P3 N2 P4 124.8(4)
N1 P3 N2 P4 -2.6(6)
F4 P4 N2 P3 132.1(4)
F5 P4 N2 P3 -123.7(4)
N3 P4 N2 P3 4.8(6)
F4 P4 N3 P2 -133.3(4)
F5 P4 N3 P2 120.7(4)
N2 P4 N3 P2 -7.0(6)
F1 P2 N3 P4 -106.8(4)
N1 P2 N3 P4 6.3(5)
C8 P2 N3 P4 139.2(4)
F8 P6 N4 P5 122.7(4)
F7 P6 N4 P5 -131.4(4)
N5 P6 N4 P5 -5.2(6)
F6 P5 N4 P6 -110.8(4)
N6 P5 N4 P6 4.6(5)
C11 P5 N4 P6 137.4(4)
F9 P7 N5 P6 -132.7(4)
F10 P7 N5 P6 123.1(4)
N6 P7 N5 P6 -5.0(6)
F8 P6 N5 P7 -123.2(4)
F7 P6 N5 P7 131.6(5)
N4 P6 N5 P7 5.2(7)
F9 P7 N6 P5 131.9(4)
F10 P7 N6 P5 -122.7(4)
N5 P7 N6 P5 4.8(6)
F6 P5 N6 P7 110.3(4)
N4 P5 N6 P7 -4.4(5)
C11 P5 N6 P7 -137.7(4)
C1 O1 C2 O2 -0.7(10)
C1 O1 C2 C3 177.4(6)
O2 C2 C3 C7 -3.4(10)
O1 C2 C3 C7 178.6(5)
O2 C2 C3 C4 174.3(7)
O1 C2 C3 C4 -3.7(9)
O2 C2 C3 Co1 83.2(8)
O1 C2 C3 Co1 -94.8(6)
C11 Co1 C3 C7 63.0(4)
C8 Co1 C3 C7 146.1(4)
C4 Co1 C3 C7 -115.4(5)
C6 Co1 C3 C7 -36.8(4)
C5 Co1 C3 C7 -79.6(4)
P1 Co1 C3 C7 -104.1(6)
C11 Co1 C3 C4 178.4(4)
C8 Co1 C3 C4 -98.5(4)
C7 Co1 C3 C4 115.4(5)
C6 Co1 C3 C4 78.6(4)
C5 Co1 C3 C4 35.8(4)
P1 Co1 C3 C4 11.3(8)
C11 Co1 C3 C2 -56.0(6)
C8 Co1 C3 C2 27.1(6)
C7 Co1 C3 C2 -119.0(7)
C4 Co1 C3 C2 125.6(7)
C6 Co1 C3 C2 -155.8(6)
C5 Co1 C3 C2 161.5(6)
P1 Co1 C3 C2 136.9(5)
C7 C3 C4 C5 1.5(6)
C2 C3 C4 C5 -176.5(6)
Co1 C3 C4 C5 -60.9(4)
C7 C3 C4 Co1 62.4(4)
C2 C3 C4 Co1 -115.6(6)
C11 Co1 C4 C5 116.7(5)
C8 Co1 C4 C5 -154.8(4)
C3 Co1 C4 C5 119.4(5)
C7 Co1 C4 C5 79.8(4)
C6 Co1 C4 C5 37.0(4)
P1 Co1 C4 C5 -56.4(4)
C11 Co1 C4 C3 -2.7(6)
C8 Co1 C4 C3 85.8(4)
C7 Co1 C4 C3 -39.5(4)
C6 Co1 C4 C3 -82.4(4)
C5 Co1 C4 C3 -119.4(5)
P1 Co1 C4 C3 -175.8(3)
C3 C4 C5 C6 -0.9(7)
Co1 C4 C5 C6 -59.8(4)
C3 C4 C5 Co1 58.9(4)
C11 Co1 C5 C4 -119.6(5)
C8 Co1 C5 C4 34.2(5)
C3 Co1 C5 C4 -37.9(4)
C7 Co1 C5 C4 -82.1(4)
C6 Co1 C5 C4 -119.8(6)
P1 Co1 C5 C4 134.5(4)
C11 Co1 C5 C6 0.3(7)
C8 Co1 C5 C6 154.0(4)
C3 Co1 C5 C6 81.9(4)
C7 Co1 C5 C6 37.7(4)
C4 Co1 C5 C6 119.8(6)
P1 Co1 C5 C6 -105.7(4)
C4 C5 C6 C7 -0.1(7)
Co1 C5 C6 C7 -60.0(4)
C4 C5 C6 Co1 59.9(4)
C11 Co1 C6 C7 -62.0(4)
C8 Co1 C6 C7 46.2(9)
C3 Co1 C6 C7 37.9(4)
C4 Co1 C6 C7 81.9(4)
C5 Co1 C6 C7 117.8(6)
P1 Co1 C6 C7 -159.8(4)
C11 Co1 C6 C5 -179.8(4)
C8 Co1 C6 C5 -71.7(9)
C3 Co1 C6 C5 -79.9(4)
C7 Co1 C6 C5 -117.8(6)
C4 Co1 C6 C5 -35.9(4)
P1 Co1 C6 C5 82.4(4)
C5 C6 C7 C3 1.0(7)
Co1 C6 C7 C3 -60.0(4)
C5 C6 C7 Co1 61.1(4)
C4 C3 C7 C6 -1.5(6)
C2 C3 C7 C6 176.6(5)
Co1 C3 C7 C6 61.5(4)
C4 C3 C7 Co1 -63.1(4)
C2 C3 C7 Co1 115.1(6)
C11 Co1 C7 C6 121.0(4)
C8 Co1 C7 C6 -162.1(4)
C3 Co1 C7 C6 -118.9(6)
C4 Co1 C7 C6 -79.4(4)
C5 Co1 C7 C6 -37.8(4)
P1 Co1 C7 C6 31.9(5)
C11 Co1 C7 C3 -120.1(4)
C8 Co1 C7 C3 -43.2(5)
C4 Co1 C7 C3 39.5(4)
C6 Co1 C7 C3 118.9(6)
C5 Co1 C7 C3 81.2(4)
P1 Co1 C7 C3 150.8(3)
F1 P2 C8 C9 157.2(4)
N1 P2 C8 C9 43.7(5)
N3 P2 C8 C9 -89.4(5)
F1 P2 C8 Co1 -20.3(4)
N1 P2 C8 Co1 -133.8(4)
N3 P2 C8 Co1 93.1(4)
C11 Co1 C8 C9 6.1(4)
C3 Co1 C8 C9 -98.3(4)
C7 Co1 C8 C9 -72.1(5)
C4 Co1 C8 C9 -138.2(4)
C6 Co1 C8 C9 -105.9(8)
C5 Co1 C8 C9 -158.6(4)
P1 Co1 C8 C9 99.0(4)
C11 Co1 C8 P2 -176.3(4)
C3 Co1 C8 P2 79.3(4)
C7 Co1 C8 P2 105.5(4)
C4 Co1 C8 P2 39.4(4)
C6 Co1 C8 P2 71.7(8)
C5 Co1 C8 P2 19.0(5)
P1 Co1 C8 P2 -83.4(4)
P2 C8 C9 C10 179.2(4)
Co1 C8 C9 C10 -2.9(6)
P2 C8 C9 C12 2.3(8)
Co1 C8 C9 C12 -179.8(5)
C8 C9 C10 C11 -4.0(7)
C12 C9 C10 C11 173.2(5)
C8 C9 C10 C18 174.6(5)
C12 C9 C10 C18 -8.1(7)
C9 C10 C11 P5 -175.6(4)
C18 C10 C11 P5 5.8(8)
C9 C10 C11 Co1 9.1(6)
C18 C10 C11 Co1 -169.5(4)
F6 P5 C11 C10 164.1(5)
N6 P5 C11 C10 50.6(6)
N4 P5 C11 C10 -83.3(5)
F6 P5 C11 Co1 -21.1(4)
N6 P5 C11 Co1 -134.7(4)
N4 P5 C11 Co1 91.4(4)
C8 Co1 C11 C10 -8.4(4)
C3 Co1 C11 C10 83.4(5)
C7 Co1 C11 C10 118.5(5)
C4 Co1 C11 C10 85.2(6)
C6 Co1 C11 C10 152.3(4)
C5 Co1 C11 C10 152.1(4)
P1 Co1 C11 C10 -100.6(4)
C8 Co1 C11 P5 176.6(4)
C3 Co1 C11 P5 -91.5(4)
C7 Co1 C11 P5 -56.5(4)
C4 Co1 C11 P5 -89.8(5)
C6 Co1 C11 P5 -22.7(4)
C5 Co1 C11 P5 -22.9(6)
P1 Co1 C11 P5 84.4(3)
C8 C9 C12 C17 73.4(8)
C10 C9 C12 C17 -103.5(6)
C8 C9 C12 C13 -112.8(7)
C10 C9 C12 C13 70.3(7)
C17 C12 C13 C14 1.8(9)
C9 C12 C13 C14 -172.0(6)
C12 C13 C14 C15 -0.7(11)
C13 C14 C15 C16 0.2(13)
C14 C15 C16 C17 -0.8(12)
C13 C12 C17 C16 -2.5(9)
C9 C12 C17 C16 171.4(6)
C15 C16 C17 C12 2.0(11)
C11 C10 C18 C19 65.8(8)
C9 C10 C18 C19 -112.6(6)
C11 C10 C18 C23 -116.4(7)
C9 C10 C18 C23 65.2(7)
C23 C18 C19 C20 -0.8(9)
C10 C18 C19 C20 177.1(5)
C18 C19 C20 C21 0.7(10)
C19 C20 C21 C22 -1.1(11)
C20 C21 C22 C23 1.6(11)
C21 C22 C23 C18 -1.7(10)
C19 C18 C23 C22 1.3(9)
C10 C18 C23 C22 -176.6(6)
C36 P1 C24 C29 -115.8(5)
C30 P1 C24 C29 -12.2(5)
Co1 P1 C24 C29 115.9(4)
C36 P1 C24 C25 65.8(5)
C30 P1 C24 C25 169.4(4)
Co1 P1 C24 C25 -62.4(5)
C29 C24 C25 C26 -0.4(8)
P1 C24 C25 C26 178.1(4)
C24 C25 C26 C27 -0.1(9)
C25 C26 C27 C28 0.5(10)
C26 C27 C28 C29 -0.3(10)
C27 C28 C29 C24 -0.1(9)
C25 C24 C29 C28 0.5(9)
P1 C24 C29 C28 -177.9(5)
C24 P1 C30 C31 109.1(5)
C36 P1 C30 C31 -143.4(5)
Co1 P1 C30 C31 -20.1(6)
C24 P1 C30 C35 -68.4(5)
C36 P1 C30 C35 39.2(6)
Co1 P1 C30 C35 162.5(5)
C35 C30 C31 C32 -1.7(10)
P1 C30 C31 C32 -179.1(5)
C30 C31 C32 C33 0.4(12)
C31 C32 C33 C34 0.8(13)
C32 C33 C34 C35 -0.6(13)
C33 C34 C35 C30 -0.7(12)
C31 C30 C35 C34 1.8(10)
P1 C30 C35 C34 179.3(6)
C24 P1 C36 C37 167.3(5)
C30 P1 C36 C37 60.9(6)
Co1 P1 C36 C37 -63.1(5)
C24 P1 C36 C41 -11.0(6)
C30 P1 C36 C41 -117.4(6)
Co1 P1 C36 C41 118.7(5)
C41 C36 C37 C38 -0.6(10)
P1 C36 C37 C38 -178.9(6)
C36 C37 C38 C39 0.6(12)
C37 C38 C39 C40 -0.6(13)
C38 C39 C40 C41 0.6(13)
C39 C40 C41 C36 -0.6(12)
C37 C36 C41 C40 0.6(10)
P1 C36 C41 C40 178.9(6)
